data_7234206
loop_
_publ_author_name
'Mandari\'c, Mirna'
'Prugove\<cki, Biserka'
'Cvijanovi\'c, Danijela'
'Vukovi\'c, Jelena Parlov'
'Lovri\'c, Jasna'
'Sko\<cibu\<si\'c, Mirjana'
'Od\<zak, Renata'
'Cindri\'c, Marina'
'Vrdoljak, Vi\<snja'

_publ_section_title
;
 Vapour- and solvent-mediated crystalline transformations in Mo(vi)
 hydrazone complexes controlled by noncovalent interactions
;
_journal_issue 41
_journal_name_full CrystEngComm
_journal_page_first 6281
_journal_paper_doi 10.1039/C9CE01273G
_journal_volume 21
_journal_year 2019
_chemical_formula_sum 'C15 H15 Mo N3 O6'
_chemical_formula_weight 429.24
_space_group_crystal_system triclinic
_space_group_IT_number 2
_space_group_name_Hall '-P 1'
_space_group_name_H-M_alt 'P -1'
_symmetry_space_group_name_Hall '-P 1'
_symmetry_space_group_name_H-M 'P -1'
_atom_sites_solution_hydrogens mixed
_audit_creation_method SHELXL-2017/1
_audit_update_record
;
2019-07-29 deposited with the CCDC.    2019-09-27 downloaded from the CCDC.
;
_cell_angle_alpha 91.525(3)
_cell_angle_beta 93.644(4)
_cell_angle_gamma 95.790(3)
_cell_formula_units_Z 2
_cell_length_a 6.6351(3)
_cell_length_b 7.6159(3)
_cell_length_c 16.3967(8)
_cell_measurement_reflns_used 3292
_cell_measurement_temperature 293(2)
_cell_measurement_theta_max 29.9469
_cell_measurement_theta_min 3.8301
_cell_volume 822.21(6)
_computing_cell_refinement
;
CrysAlisPro, Agilent Technologies,
Version 1.171.37.35 (release 13-08-2014 CrysAlis171 .NET)
(compiled Aug 13 2014,18:06:01)
;
_computing_data_collection
;      
CrysAlisPro, Agilent Technologies,
Version 1.171.37.35 (release 13-08-2014 CrysAlis171 .NET)
(compiled Aug 13 2014,18:06:01)
;
_computing_data_reduction
;
CrysAlisPro, Agilent Technologies,
Version 1.171.37.35 (release 13-08-2014 CrysAlis171 .NET)
(compiled Aug 13 2014,18:06:01)
;
_computing_molecular_graphics 'MERCURY (C.F. Macrae et al , 2008)'
_computing_publication_material 'SHELXL-2017/1 (Sheldrick, 2017)'
_computing_structure_refinement 'SHELXL-2017/1 (Sheldrick, 2017)'
_computing_structure_solution 'SHELXS-2016/4 (Sheldrick, 2016)'
_diffrn_ambient_temperature 293(2)
_diffrn_measured_fraction_theta_full 0.993
_diffrn_measured_fraction_theta_max 0.994
_diffrn_measurement_device_type 'Xcalibur, Sapphire3'
_diffrn_measurement_method '\w scans'
_diffrn_radiation_type MoK\a
_diffrn_radiation_wavelength 0.71073
_diffrn_reflns_av_R_equivalents 0.0280
_diffrn_reflns_av_unetI/netI 0.0376
_diffrn_reflns_Laue_measured_fraction_full 0.993
_diffrn_reflns_Laue_measured_fraction_max 0.994
_diffrn_reflns_limit_h_max 8
_diffrn_reflns_limit_h_min -8
_diffrn_reflns_limit_k_max 9
_diffrn_reflns_limit_k_min -9
_diffrn_reflns_limit_l_max 20
_diffrn_reflns_limit_l_min -20
_diffrn_reflns_number 7686
_diffrn_reflns_point_group_measured_fraction_full 0.993
_diffrn_reflns_point_group_measured_fraction_max 0.994
_diffrn_reflns_theta_full 25.242
_diffrn_reflns_theta_max 26.999
_diffrn_reflns_theta_min 4.305
_exptl_absorpt_coefficient_mu 0.836
_exptl_absorpt_correction_T_max 1.00000
_exptl_absorpt_correction_T_min 0.82491
_exptl_absorpt_correction_type multi-scan
_exptl_absorpt_process_details
;
CrysAlisPro, Agilent Technologies,
Version 1.171.37.35 (release 13-08-2014 CrysAlis171 .NET)
(compiled Aug 13 2014,18:06:01)
Empirical absorption correction using spherical harmonics,
 implemented in SCALE3 ABSPACK scaling algorithm.
;
_exptl_crystal_colour red
_exptl_crystal_density_diffrn 1.734
_exptl_crystal_description prism
_exptl_crystal_F_000 432
_exptl_crystal_size_max 0.58
_exptl_crystal_size_mid 0.34
_exptl_crystal_size_min 0.24
_refine_diff_density_max 0.790
_refine_diff_density_min -0.728
_refine_diff_density_rms 0.083
_refine_ls_extinction_method none
_refine_ls_goodness_of_fit_ref 1.045
_refine_ls_hydrogen_treatment mixed
_refine_ls_matrix_type full
_refine_ls_number_parameters 230
_refine_ls_number_reflns 3576
_refine_ls_number_restraints 2
_refine_ls_restrained_S_all 1.045
_refine_ls_R_factor_all 0.0343
_refine_ls_R_factor_gt 0.0301
_refine_ls_shift/su_max 0.001
_refine_ls_shift/su_mean 0.000
_refine_ls_structure_factor_coef Fsqd
_refine_ls_weighting_details 'w=1/[\s^2^(Fo^2^)+(0.0409P)^2^+0.2210P] where P=(Fo^2^+2Fc^2^)/3'
_refine_ls_weighting_scheme calc
_refine_ls_wR_factor_gt 0.0727
_refine_ls_wR_factor_ref 0.0749
_reflns_Friedel_coverage 0.000
_reflns_number_gt 3318
_reflns_number_total 3576
_reflns_threshold_expression 'I > 2\s(I)'
_cod_data_source_file c9ce01273g2.cif
_cod_data_source_block shelx_CCDC1
_cod_depositor_comments 'Adding full bibliography for 7234205--7234213.cif.'
_cod_database_code 7234206
_shelx_shelxl_version_number 2017/1
_shelx_space_group_comment
;
The symmetry employed for this shelxl refinement is uniquely defined
by the following loop, which should always be used as a source of
symmetry information in preference to the above space-group names.
They are only intended as comments.
;

loop_
_space_group_symop_operation_xyz
'x, y, z'
'-x, -y, -z'

loop_
_atom_site_label
_atom_site_type_symbol
_atom_site_fract_x
_atom_site_fract_y
_atom_site_fract_z
_atom_site_U_iso_or_equiv
_atom_site_adp_type
_atom_site_occupancy
_atom_site_site_symmetry_order
_atom_site_calc_flag
_atom_site_refinement_flags_posn
_atom_site_refinement_flags_adp
C1 C 0.5871(4) 0.4507(3) 0.33854(14) 0.0225(5) Uani 1 1 d . .
H1 H 0.721525 0.495978 0.334722 0.027 Uiso 1 1 calc R U
C2 C 0.3997(4) 0.5749(3) 0.15646(14) 0.0232(5) Uani 1 1 d . .
C3 C 0.4528(4) 0.6648(3) 0.08067(14) 0.0260(5) Uani 1 1 d . .
C4 C 0.3092(4) 0.6748(3) 0.01640(15) 0.0302(5) Uani 1 1 d . .
H4 H 0.174430 0.631822 0.021307 0.036 Uiso 1 1 calc R U
C5 C 0.3697(5) 0.7501(3) -0.05574(16) 0.0357(6) Uani 1 1 d . .
H5 H 0.272158 0.756818 -0.098541 0.043 Uiso 1 1 calc R U
C6 C 0.6964(5) 0.8053(4) -0.00312(17) 0.0369(6) Uani 1 1 d . .
H6 H 0.829745 0.850716 -0.009481 0.044 Uiso 1 1 calc R U
C7 C 0.6512(4) 0.7344(3) 0.07075(16) 0.0322(6) Uani 1 1 d . .
H7 H 0.751232 0.733222 0.113058 0.039 Uiso 1 1 calc R U
C8 C 0.5390(4) 0.3540(3) 0.40861(14) 0.0215(5) Uani 1 1 d . .
C9 C 0.6951(4) 0.3345(3) 0.46928(14) 0.0238(5) Uani 1 1 d . .
H9 H 0.826845 0.381376 0.461046 0.029 Uiso 1 1 calc R U
C10 C 0.6579(4) 0.2484(3) 0.53999(15) 0.0263(5) Uani 1 1 d . .
H10 H 0.763810 0.234907 0.578511 0.032 Uiso 1 1 calc R U
C11 C 0.4597(4) 0.1811(3) 0.55372(14) 0.0242(5) Uani 1 1 d . .
C12 C 0.3014(4) 0.1958(3) 0.49557(14) 0.0236(5) Uani 1 1 d . .
H12 H 0.169818 0.150731 0.505204 0.028 Uiso 1 1 calc R U
C13 C 0.3412(4) 0.2788(3) 0.42235(14) 0.0218(5) Uani 1 1 d . .
C14 C 0.2400(4) 0.0504(3) 0.65072(16) 0.0343(6) Uani 1 1 d . .
H14A H 0.249264 -0.002549 0.703144 0.051 Uiso 1 1 calc R U
H14B H 0.165722 0.151829 0.654245 0.051 Uiso 1 1 calc R U
H14C H 0.171031 -0.033724 0.611150 0.051 Uiso 1 1 calc R U
C15 C 0.2074(5) -0.0206(3) 0.22484(18) 0.0378(6) Uani 1 1 d D .
H15A H 0.293741 -0.097093 0.199780 0.057 Uiso 1 1 calc R U
H15B H 0.204421 -0.043641 0.282048 0.057 Uiso 1 1 calc R U
H15C H 0.072434 -0.041756 0.199369 0.057 Uiso 1 1 calc R U
N1 N 0.4583(3) 0.4802(2) 0.27995(11) 0.0217(4) Uani 1 1 d . .
N2 N 0.5382(3) 0.5748(3) 0.21536(12) 0.0248(4) Uani 1 1 d . .
N3 N 0.5599(4) 0.8126(3) -0.06632(13) 0.0356(5) Uani 1 1 d . .
O1 O -0.0920(3) 0.2757(2) 0.22938(10) 0.0291(4) Uani 1 1 d . .
O2 O 0.0544(3) 0.5883(2) 0.30343(11) 0.0279(4) Uani 1 1 d . .
O3 O 0.1846(2) 0.2818(2) 0.36698(10) 0.0250(3) Uani 1 1 d . .
O4 O 0.2131(3) 0.4947(2) 0.15852(10) 0.0253(3) Uani 1 1 d . .
O5 O 0.4394(3) 0.1032(2) 0.62637(10) 0.0312(4) Uani 1 1 d . .
O6 O 0.2835(3) 0.1581(2) 0.21495(11) 0.0304(4) Uani 1 1 d D .
Mo1 Mo 0.12740(3) 0.39693(2) 0.26522(2) 0.02151(8) Uani 1 1 d . .
H61 H 0.331(5) 0.158(2) 0.1689(10) 0.043(9) Uiso 1 1 d D .

loop_
_atom_site_aniso_label
_atom_site_aniso_U_11
_atom_site_aniso_U_22
_atom_site_aniso_U_33
_atom_site_aniso_U_23
_atom_site_aniso_U_13
_atom_site_aniso_U_12
C1 0.0170(11) 0.0221(11) 0.0289(12) -0.0015(9) 0.0052(9) 0.0023(8)
C2 0.0241(12) 0.0189(10) 0.0278(12) 0.0005(9) 0.0075(10) 0.0046(9)
C3 0.0320(14) 0.0192(11) 0.0281(12) 0.0003(9) 0.0095(10) 0.0049(9)
C4 0.0319(14) 0.0284(13) 0.0310(13) 0.0031(10) 0.0054(11) 0.0041(10)
C5 0.0481(18) 0.0306(13) 0.0298(13) 0.0039(10) 0.0051(12) 0.0079(12)
C6 0.0375(16) 0.0349(14) 0.0391(15) 0.0058(11) 0.0137(13) -0.0003(11)
C7 0.0337(15) 0.0322(13) 0.0316(13) 0.0049(10) 0.0091(11) 0.0021(11)
C8 0.0204(11) 0.0187(10) 0.0260(11) -0.0014(8) 0.0045(9) 0.0032(8)
C9 0.0184(11) 0.0220(11) 0.0309(12) -0.0009(9) 0.0032(10) 0.0011(9)
C10 0.0266(13) 0.0250(12) 0.0274(12) -0.0007(9) -0.0004(10) 0.0056(9)
C11 0.0313(13) 0.0172(10) 0.0247(11) -0.0010(8) 0.0062(10) 0.0030(9)
C12 0.0246(12) 0.0194(10) 0.0273(12) -0.0003(9) 0.0072(10) 0.0021(9)
C13 0.0194(11) 0.0195(10) 0.0272(11) -0.0016(8) 0.0048(9) 0.0044(8)
C14 0.0378(16) 0.0328(13) 0.0330(13) 0.0069(10) 0.0105(12) 0.0002(11)
C15 0.0433(17) 0.0236(12) 0.0478(16) 0.0028(11) 0.0146(14) 0.0027(11)
N1 0.0180(10) 0.0228(9) 0.0250(10) 0.0045(7) 0.0071(8) 0.0014(7)
N2 0.0217(10) 0.0257(10) 0.0280(10) 0.0058(8) 0.0090(8) 0.0015(8)
N3 0.0513(15) 0.0271(11) 0.0304(11) 0.0051(9) 0.0139(11) 0.0053(10)
O1 0.0241(9) 0.0300(9) 0.0318(9) 0.0046(7) -0.0008(7) -0.0029(7)
O2 0.0192(9) 0.0279(9) 0.0368(9) 0.0006(7) 0.0050(7) 0.0016(7)
O3 0.0161(8) 0.0332(9) 0.0257(8) 0.0058(7) 0.0038(7) -0.0001(6)
O4 0.0222(9) 0.0279(8) 0.0258(8) 0.0046(6) 0.0029(7) 0.0005(7)
O5 0.0361(11) 0.0330(9) 0.0248(9) 0.0072(7) 0.0054(8) 0.0018(8)
O6 0.0370(11) 0.0217(8) 0.0343(10) 0.0027(7) 0.0181(8) 0.0023(7)
Mo1 0.01588(12) 0.02361(12) 0.02526(12) 0.00270(8) 0.00409(8) 0.00093(7)

loop_
_atom_type_symbol
_atom_type_description
_atom_type_scat_dispersion_real
_atom_type_scat_dispersion_imag
_atom_type_scat_source
C C 0.0033 0.0016 'International Tables Vol C Tables 4.2.6.8 and 6.1.1.4'
H H 0.0000 0.0000 'International Tables Vol C Tables 4.2.6.8 and 6.1.1.4'
N N 0.0061 0.0033 'International Tables Vol C Tables 4.2.6.8 and 6.1.1.4'
O O 0.0106 0.0060 'International Tables Vol C Tables 4.2.6.8 and 6.1.1.4'
Mo Mo -1.6832 0.6857 'International Tables Vol C Tables 4.2.6.8 and 6.1.1.4'

loop_
_geom_angle_atom_site_label_1
_geom_angle_atom_site_label_2
_geom_angle_atom_site_label_3
_geom_angle
N1 C1 C8 124.7(2)
N2 C2 O4 124.0(2)
N2 C2 C3 118.4(2)
O4 C2 C3 117.6(2)
C4 C3 C7 118.2(2)
C4 C3 C2 121.2(2)
C7 C3 C2 120.6(2)
C3 C4 C5 119.0(3)
N3 C5 C4 123.1(3)
N3 C6 C7 123.9(3)
C6 C7 C3 118.5(3)
C9 C8 C13 117.7(2)
C9 C8 C1 118.7(2)
C13 C8 C1 123.6(2)
C10 C9 C8 121.9(2)
C9 C10 C11 119.5(2)
O5 C11 C12 124.7(2)
O5 C11 C10 114.5(2)
C12 C11 C10 120.8(2)
C11 C12 C13 119.5(2)
O3 C13 C12 116.9(2)
O3 C13 C8 122.5(2)
C12 C13 C8 120.6(2)
C1 N1 N2 115.6(2)
C1 N1 Mo1 129.13(16)
N2 N1 Mo1 115.24(14)
C2 N2 N1 109.16(19)
C5 N3 C6 117.3(2)
C13 O3 Mo1 137.48(15)
C2 O4 Mo1 118.10(15)
C11 O5 C14 118.8(2)
C15 O6 Mo1 123.00(15)
O2 Mo1 O1 105.26(8)
O2 Mo1 O3 99.23(8)
O1 Mo1 O3 100.82(7)
O2 Mo1 O4 95.96(7)
O1 Mo1 O4 98.32(7)
O3 Mo1 O4 151.40(7)
O2 Mo1 N1 95.79(7)
O1 Mo1 N1 157.87(8)
O3 Mo1 N1 82.12(7)
O4 Mo1 N1 72.32(7)
O2 Mo1 O6 170.29(7)
O1 Mo1 O6 84.25(8)
O3 Mo1 O6 80.54(7)
O4 Mo1 O6 80.46(6)
N1 Mo1 O6 74.54(7)

loop_
_geom_bond_atom_site_label_1
_geom_bond_atom_site_label_2
_geom_bond_distance
C1 N1 1.284(3)
C1 C8 1.417(3)
C2 N2 1.290(3)
C2 O4 1.327(3)
C2 C3 1.480(3)
C3 C4 1.384(4)
C3 C7 1.390(4)
C4 C5 1.393(4)
C5 N3 1.327(4)
C6 N3 1.339(4)
C6 C7 1.377(4)
C8 C9 1.411(3)
C8 C13 1.412(3)
C9 C10 1.371(3)
C10 C11 1.397(3)
C11 O5 1.353(3)
C11 C12 1.388(3)
C12 C13 1.399(3)
C13 O3 1.338(3)
C14 O5 1.428(3)
C15 O6 1.420(3)
N1 N2 1.399(3)
N1 Mo1 2.2193(19)
O1 Mo1 1.7053(17)
O2 Mo1 1.6981(16)
O3 Mo1 1.9394(16)
O4 Mo1 2.0121(16)
O6 Mo1 2.3385(16)
